data_7719925
loop_
_publ_author_name
'Deshmukh, Gopal'
'Rana, Thakur Rochak Kumar'
'Yadav, Neha'
'Rajaraman, Gopalan'
'Murugavel, Ramaswamy'

_publ_section_title
;
 <i>C</i> <sub>2</sub>-Symmetric Ru(II) bimetallic complex catalysed
 selective degradation and value addition of azo dyes.
;
_journal_issue 40
_journal_name_full 'Dalton transactions (Cambridge, England : 2003)'
_journal_page_first 15235
_journal_page_last 15258
_journal_paper_doi 10.1039/d5dt01813g
_journal_volume 54
_journal_year 2025
_chemical_formula_moiety 'C46 H48 N2 O2'
_chemical_formula_sum 'C46 H48 N2 O2'
_chemical_formula_weight 660.86
_space_group_crystal_system orthorhombic
_space_group_IT_number 61
_space_group_name_Hall '-P 2ac 2ab'
_space_group_name_H-M_alt 'P b c a'
_atom_sites_solution_hydrogens geom
_atom_sites_solution_primary dual
_audit_creation_date 2024-08-30
_audit_creation_method
;
Olex2 1.5
(compiled 2023.03.06 svn.rbb2c1857 for OlexSys, GUI svn.r6748)
;
_audit_update_record
;
2025-03-21 deposited with the CCDC.	2025-09-04 downloaded from the CCDC.
;
_cell_angle_alpha 90
_cell_angle_beta 90
_cell_angle_gamma 90
_cell_formula_units_Z 8
_cell_length_a 22.3789(6)
_cell_length_b 14.2353(5)
_cell_length_c 23.7773(7)
_cell_measurement_reflns_used 7239
_cell_measurement_temperature 150.00(10)
_cell_measurement_theta_max 21.7360
_cell_measurement_theta_min 1.8470
_cell_volume 7574.7(4)
_computing_cell_refinement 'CrysAlisPro 1.171.41.93a (Rigaku OD, 2020)'
_computing_data_collection 'CrysAlisPro 1.171.41.93a (Rigaku OD, 2020)'
_computing_data_reduction 'CrysAlisPro 1.171.41.93a (Rigaku OD, 2020)'
_computing_molecular_graphics 'Olex2 1.5 (Dolomanov et al., 2009)'
_computing_publication_material 'Olex2 1.5 (Dolomanov et al., 2009)'
_computing_structure_refinement 'SHELXL 2018/3 (Sheldrick, 2015)'
_computing_structure_solution 'SHELXT 2018/2 (Sheldrick, 2018)'
_diffrn_ambient_environment N~2~
_diffrn_ambient_temperature 150.00(10)
_diffrn_detector 'CCD plate'
_diffrn_measured_fraction_theta_full 0.999
_diffrn_measured_fraction_theta_max 0.999
_diffrn_measurement_details
;
List of Runs (angles in degrees, time in seconds):

  # Type    Start    End  Width  t~exp~   \w     \q     \k     \f   Frames
#--------------------------------------------------------------------------
  1  \w   -119.86  16.64   0.50    5.00    --  -18.39 -59.25  71.08  273
  2  \w   -119.86  16.64   0.50    5.00    --  -18.39 -59.25 122.08  273
  3  \w   -119.86  16.64   0.50    5.00    --  -18.39 -59.25  20.08  273
  4  \f     49.99 193.99   0.50    5.00  16.75 -18.39 -31.50    --   288
;
_diffrn_measurement_device 'abstract diffractometer'
_diffrn_measurement_device_type 'Saxi-CrysAlisPro-abstract goniometer imported SAXI images'
_diffrn_measurement_method '\w and \f scans'
_diffrn_orient_matrix_type 'CrysAlisPro convention (1999,Acta A55,543-557)'
_diffrn_orient_matrix_UB_11 -0.0300219000
_diffrn_orient_matrix_UB_12 0.0002869000
_diffrn_orient_matrix_UB_13 -0.0095096000
_diffrn_orient_matrix_UB_21 0.0093459000
_diffrn_orient_matrix_UB_22 -0.0180570000
_diffrn_orient_matrix_UB_23 -0.0263761000
_diffrn_orient_matrix_UB_31 -0.0038700000
_diffrn_orient_matrix_UB_32 -0.0464480000
_diffrn_orient_matrix_UB_33 0.0102122000
_diffrn_radiation_monochromator graphite
_diffrn_radiation_probe x-ray
_diffrn_radiation_type 'Mo K\a'
_diffrn_radiation_wavelength 0.71073
_diffrn_reflns_av_R_equivalents 0.0966
_diffrn_reflns_av_unetI/netI 0.0403
_diffrn_reflns_Laue_measured_fraction_full 0.999
_diffrn_reflns_Laue_measured_fraction_max 0.999
_diffrn_reflns_limit_h_max 26
_diffrn_reflns_limit_h_min -26
_diffrn_reflns_limit_k_max 16
_diffrn_reflns_limit_k_min -15
_diffrn_reflns_limit_l_max 28
_diffrn_reflns_limit_l_min -28
_diffrn_reflns_number 81257
_diffrn_reflns_point_group_measured_fraction_full 0.999
_diffrn_reflns_point_group_measured_fraction_max 0.999
_diffrn_reflns_theta_full 24.995
_diffrn_reflns_theta_max 24.995
_diffrn_reflns_theta_min 1.713
_diffrn_source 'fine-focus sealed X-ray tube'
_diffrn_source_type 'Enhance (Mo) X-ray Source'
_exptl_absorpt_coefficient_mu 0.070
_exptl_absorpt_correction_T_max 1.00000
_exptl_absorpt_correction_T_min 0.09224
_exptl_absorpt_correction_type multi-scan
_exptl_absorpt_process_details
;
CrysAlisPro 1.171.41.93a (Rigaku Oxford Diffraction, 2020)
Empirical absorption correction using spherical harmonics,
implemented in SCALE3 ABSPACK scaling algorithm.
;
_exptl_crystal_colour 'metallic yellowish yellow'
_exptl_crystal_colour_lustre metallic
_exptl_crystal_colour_modifier yellowish
_exptl_crystal_colour_primary yellow
_exptl_crystal_density_diffrn 1.159
_exptl_crystal_description needle
_exptl_crystal_F_000 2832
_exptl_crystal_size_max 0.289
_exptl_crystal_size_mid 0.119
_exptl_crystal_size_min 0.084
_refine_diff_density_max 0.333
_refine_diff_density_min -0.243
_refine_diff_density_rms 0.045
_refine_ls_extinction_method none
_refine_ls_goodness_of_fit_ref 1.034
_refine_ls_hydrogen_treatment constr
_refine_ls_matrix_type full
_refine_ls_number_parameters 471
_refine_ls_number_reflns 6662
_refine_ls_number_restraints 12
_refine_ls_restrained_S_all 1.034
_refine_ls_R_factor_all 0.0749
_refine_ls_R_factor_gt 0.0529
_refine_ls_shift/su_max 0.001
_refine_ls_shift/su_mean 0.000
_refine_ls_structure_factor_coef Fsqd
_refine_ls_weighting_details 'w=1/[\s^2^(Fo^2^)+(0.0692P)^2^+2.8277P] where P=(Fo^2^+2Fc^2^)/3'
_refine_ls_weighting_scheme calc
_refine_ls_wR_factor_gt 0.1319
_refine_ls_wR_factor_ref 0.1503
_reflns_Friedel_coverage 0.000
_reflns_number_gt 4921
_reflns_number_total 6662
_reflns_threshold_expression 'I > 2\s(I)'
_cod_data_source_file d5dt01813g4.cif
_cod_data_source_block rm_gd_160_r_autored
_cod_database_code 7719925
_shelx_shelxl_version_number 2018/3
_shelx_space_group_comment
;
The symmetry employed for this shelxl refinement is uniquely defined
by the following loop, which should always be used as a source of
symmetry information in preference to the above space-group names.
They are only intended as comments.
;
_shelx_estimated_absorpt_t_max 0.994
_shelx_estimated_absorpt_t_min 0.980
_olex2_refinement_description
;
1. Fixed Uiso
 At 1.2 times of:
  All C(H) groups
 At 1.5 times of:
  All C(H,H,H) groups, All O(H) groups
2. Uiso/Uaniso restraints and constraints
Uanis(C35B) \\sim Ueq, Uanis(C35A) \\sim Ueq: with sigma of 0.001 and sigma for
terminal atoms of 0.001
3. Others
 Fixed Sof: C35B(0.5) H35A(0.5) H35B(0.5) H35C(0.5) C35A(0.5) H35D(0.5)
 H35E(0.5) H35F(0.5)
4.a Ternary CH refined with riding coordinates:
 C18(H18), C21(H21), C30(H30), C33(H33)
4.b Aromatic/amide H refined with riding coordinates:
 C37(H37), C16(H16), C11(H11), C29(H29), C14(H14), C25(H25), C9(H9), C46(H46),
 C41(H41), C8(H8), C7(H7), C40(H40), C6(H6), C43(H43), C4(H4), C44(H44),
 C45(H45), C3(H3)
4.c Idealised Me refined as rotating group:
 C20(H20A,H20B,H20C), C23(H23A,H23B,H23C), C19(H19A,H19B,H19C), C22(H22A,H22B,
 H22C), C32(H32A,H32B,H32C), C34(H34A,H34B,H34C), C31(H31A,H31B,H31C),
 C35B(H35A,H35B,H35C), C35A(H35D,H35E,H35F)
4.d Idealised tetrahedral OH refined as rotating group:
 O2(H2), O1(H1)
;
_olex2_submission_special_instructions 'No special instructions were received'
_oxdiff_exptl_absorpt_empirical_details
;
Empirical correction (ABSPACK) includes:
- Absorption correction using spherical harmonics
- Frame scaling
;
_oxdiff_exptl_absorpt_empirical_full_max 3.911
_oxdiff_exptl_absorpt_empirical_full_min 0.350

loop_
_space_group_symop_operation_xyz
'x, y, z'
'-x+1/2, -y, z+1/2'
'-x, y+1/2, -z+1/2'
'x+1/2, -y+1/2, -z'
'-x, -y, -z'
'x-1/2, y, -z-1/2'
'x, -y-1/2, z-1/2'
'-x-1/2, y-1/2, z'

loop_
_atom_site_label
_atom_site_type_symbol
_atom_site_fract_x
_atom_site_fract_y
_atom_site_fract_z
_atom_site_U_iso_or_equiv
_atom_site_adp_type
_atom_site_occupancy
_atom_site_site_symmetry_order
_atom_site_calc_flag
_atom_site_refinement_flags_posn
_atom_site_refinement_flags_adp
_atom_site_refinement_flags_occupancy
_atom_site_disorder_assembly
_atom_site_disorder_group
O2 O 0.20736(6) 0.32144(12) 0.52303(5) 0.0457(4) Uani 1 1 d . . . . .
H2 H 0.240286 0.320264 0.506090 0.069 Uiso 1 1 calc R U . . .
O1 O 0.76473(6) 0.24358(12) 0.22664(5) 0.0460(4) Uani 1 1 d . . . . .
H1 H 0.733060 0.247184 0.245473 0.069 Uiso 1 1 calc R U . . .
N2 N 0.27924(7) 0.31914(11) 0.44161(6) 0.0293(4) Uani 1 1 d . . . . .
N1 N 0.69838(7) 0.24224(11) 0.31230(6) 0.0305(4) Uani 1 1 d . . . . .
C24 C 0.45918(8) 0.29344(13) 0.39041(7) 0.0276(4) Uani 1 1 d . . . . .
C37 C 0.23466(8) 0.31540(13) 0.40752(7) 0.0270(4) Uani 1 1 d . . . . .
H37 H 0.241882 0.308237 0.368385 0.032 Uiso 1 1 calc R U . . .
C17 C 0.59884(8) 0.18113(14) 0.33031(7) 0.0278(4) Uani 1 1 d . . . . .
C15 C 0.52208(8) 0.28133(13) 0.37158(7) 0.0275(4) Uani 1 1 d . . . . .
C27 C 0.33941(8) 0.31044(14) 0.42208(7) 0.0276(4) Uani 1 1 d . . . . .
C16 C 0.54074(8) 0.19628(13) 0.34882(7) 0.0277(4) Uani 1 1 d . . . . .
H16 H 0.512631 0.146520 0.345807 0.033 Uiso 1 1 calc R U . . .
C11 C 0.74349(8) 0.21887(13) 0.34285(8) 0.0289(4) Uani 1 1 d . . . . .
H11 H 0.737959 0.208260 0.381947 0.035 Uiso 1 1 calc R U . . .
C47 C 0.12380(8) 0.32830(13) 0.38942(8) 0.0299(4) Uani 1 1 d . . . . .
C29 C 0.42845(8) 0.21857(14) 0.41406(7) 0.0289(4) Uani 1 1 d . . . . .
H29 H 0.448909 0.160745 0.419267 0.035 Uiso 1 1 calc R U . . .
C12 C 0.64027(8) 0.25478(14) 0.33564(7) 0.0285(4) Uani 1 1 d . . . . .
C38 C 0.17371(8) 0.32187(13) 0.42758(7) 0.0269(4) Uani 1 1 d . . . . .
C28 C 0.36903(8) 0.22472(14) 0.43043(8) 0.0297(4) Uani 1 1 d . . . . .
C1 C 0.80249(8) 0.20846(14) 0.31867(8) 0.0298(4) Uani 1 1 d . . . . .
C14 C 0.56441(8) 0.35296(14) 0.37560(8) 0.0315(4) Uani 1 1 d . . . . .
H14 H 0.552527 0.411626 0.391009 0.038 Uiso 1 1 calc R U . . .
C10 C 0.85296(8) 0.18123(14) 0.35241(8) 0.0302(4) Uani 1 1 d . . . . .
C39 C 0.16271(8) 0.32125(14) 0.48538(8) 0.0325(5) Uani 1 1 d . . . . .
C26 C 0.36917(8) 0.38867(14) 0.40043(8) 0.0334(5) Uani 1 1 d . . . . .
C25 C 0.42880(8) 0.37826(14) 0.38442(8) 0.0339(5) Uani 1 1 d . . . . .
H25 H 0.449309 0.430655 0.368941 0.041 Uiso 1 1 calc R U . . .
C13 C 0.62337(8) 0.34209(14) 0.35797(8) 0.0313(4) Uani 1 1 d . . . . .
C42 C 0.06492(8) 0.33132(15) 0.41184(8) 0.0349(5) Uani 1 1 d . . . . .
C9 C 0.85084(9) 0.17057(15) 0.41153(8) 0.0359(5) Uani 1 1 d . . . . .
H9 H 0.814665 0.184103 0.430804 0.043 Uiso 1 1 calc R U . . .
C2 C 0.81020(9) 0.22067(15) 0.26069(8) 0.0380(5) Uani 1 1 d . . . . .
C18 C 0.61717(9) 0.08608(14) 0.30703(8) 0.0358(5) Uani 1 1 d . . . . .
H18 H 0.653874 0.095304 0.283692 0.043 Uiso 1 1 calc R U . . .
C46 C 0.13012(9) 0.33452(16) 0.33060(8) 0.0399(5) Uani 1 1 d . . . . .
H46 H 0.168944 0.333157 0.314468 0.048 Uiso 1 1 calc R U . . .
C5 C 0.90849(9) 0.16337(16) 0.32589(8) 0.0375(5) Uani 1 1 d . . . . .
C41 C 0.05709(9) 0.32452(16) 0.47070(9) 0.0429(5) Uani 1 1 d . . . . .
H41 H 0.017678 0.323174 0.485532 0.051 Uiso 1 1 calc R U . . .
C8 C 0.89945(9) 0.14133(16) 0.44171(8) 0.0403(5) Uani 1 1 d . . . . .
H8 H 0.896521 0.134918 0.481382 0.048 Uiso 1 1 calc R U . . .
C7 C 0.95329(9) 0.12082(16) 0.41476(9) 0.0425(5) Uani 1 1 d . . . . .
H7 H 0.986615 0.098957 0.435764 0.051 Uiso 1 1 calc R U . . .
C40 C 0.10394(9) 0.31987(17) 0.50661(9) 0.0419(5) Uani 1 1 d . . . . .
H40 H 0.097218 0.315688 0.545984 0.050 Uiso 1 1 calc R U . . .
C21 C 0.66523(9) 0.42629(15) 0.36405(9) 0.0403(5) Uani 1 1 d . . . . .
H21 H 0.638817 0.480862 0.373172 0.048 Uiso 1 1 calc R U . . .
C6 C 0.95755(9) 0.13242(17) 0.35828(9) 0.0454(6) Uani 1 1 d . . . . .
H6 H 0.994432 0.119413 0.340087 0.055 Uiso 1 1 calc R U . . .
C43 C 0.01590(9) 0.34004(17) 0.37511(9) 0.0465(6) Uani 1 1 d . . . . .
H43 H -0.023378 0.342192 0.390219 0.056 Uiso 1 1 calc R U . . .
C4 C 0.91348(10) 0.17834(19) 0.26705(9) 0.0525(7) Uani 1 1 d . . . . .
H4 H 0.950882 0.167670 0.249259 0.063 Uiso 1 1 calc R U . . .
C44 C 0.02354(10) 0.34543(18) 0.31852(10) 0.0518(6) Uani 1 1 d . . . . .
H44 H -0.010062 0.351137 0.294340 0.062 Uiso 1 1 calc R U . . .
C45 C 0.08118(10) 0.34251(18) 0.29622(9) 0.0501(6) Uani 1 1 d . . . . .
H45 H 0.086606 0.346112 0.256652 0.060 Uiso 1 1 calc R U . . .
C3 C 0.86669(10) 0.20730(19) 0.23553(9) 0.0505(6) Uani 1 1 d . . . . .
H3 H 0.871839 0.218654 0.196462 0.061 Uiso 1 1 calc R U . . .
C30 C 0.33705(10) 0.14046(16) 0.45491(11) 0.0493(6) Uani 1 1 d . . . . .
H30 H 0.299128 0.163292 0.472457 0.059 Uiso 1 1 calc R U . . .
C33 C 0.33751(10) 0.48276(16) 0.39485(11) 0.0538(7) Uani 1 1 d . . . . .
H33 H 0.301576 0.477075 0.419611 0.065 Uiso 1 1 calc R U . A 1
C20 C 0.56925(11) 0.04319(18) 0.26962(10) 0.0547(6) Uani 1 1 d . . . . .
H20A H 0.533038 0.032021 0.291807 0.082 Uiso 1 1 calc R U . . .
H20B H 0.583718 -0.016495 0.254243 0.082 Uiso 1 1 calc R U . . .
H20C H 0.560136 0.086418 0.238714 0.082 Uiso 1 1 calc R U . . .
C23 C 0.70785(10) 0.41687(18) 0.41413(11) 0.0568(7) Uani 1 1 d . . . . .
H23A H 0.738452 0.369750 0.405555 0.085 Uiso 1 1 calc R U . . .
H23B H 0.685314 0.397296 0.447468 0.085 Uiso 1 1 calc R U . . .
H23C H 0.727060 0.477528 0.421411 0.085 Uiso 1 1 calc R U . . .
C19 C 0.63285(12) 0.01935(17) 0.35488(11) 0.0570(7) Uani 1 1 d . . . . .
H19A H 0.664758 0.046915 0.377787 0.086 Uiso 1 1 calc R U . . .
H19B H 0.646437 -0.040706 0.339306 0.086 Uiso 1 1 calc R U . . .
H19C H 0.597461 0.008906 0.378330 0.086 Uiso 1 1 calc R U . . .
C22 C 0.69858(11) 0.45420(17) 0.31047(11) 0.0575(7) Uani 1 1 d . . . . .
H22A H 0.719100 0.514178 0.316494 0.086 Uiso 1 1 calc R U . . .
H22B H 0.670034 0.460691 0.279455 0.086 Uiso 1 1 calc R U . . .
H22C H 0.727974 0.405624 0.301117 0.086 Uiso 1 1 calc R U . . .
C32 C 0.37260(13) 0.08969(19) 0.50005(11) 0.0657(8) Uani 1 1 d . . . . .
H32A H 0.408294 0.061435 0.483208 0.099 Uiso 1 1 calc R U . . .
H32B H 0.347842 0.040341 0.516870 0.099 Uiso 1 1 calc R U . . .
H32C H 0.384594 0.134549 0.529212 0.099 Uiso 1 1 calc R U . . .
C34 C 0.31195(14) 0.4947(2) 0.33531(13) 0.0915(12) Uani 1 1 d . . . . .
H34A H 0.344391 0.490284 0.307751 0.137 Uiso 1 1 calc R U . . .
H34B H 0.292610 0.556218 0.332177 0.137 Uiso 1 1 calc R U . . .
H34C H 0.282548 0.445132 0.328032 0.137 Uiso 1 1 calc R U . . .
C31 C 0.32045(14) 0.0737(2) 0.40772(15) 0.0877(11) Uani 1 1 d . . . . .
H31A H 0.295850 0.106911 0.380001 0.132 Uiso 1 1 calc R U . . .
H31B H 0.297886 0.020620 0.423098 0.132 Uiso 1 1 calc R U . . .
H31C H 0.356885 0.050542 0.389548 0.132 Uiso 1 1 calc R U . . .
C35B C 0.3736(2) 0.5650(4) 0.3986(2) 0.0488(13) Uani 0.5 1 d . U P B 2
H35A H 0.403411 0.564383 0.368439 0.073 Uiso 0.5 1 calc R U P B 2
H35B H 0.393794 0.566347 0.435122 0.073 Uiso 0.5 1 calc R U P B 2
H35C H 0.348242 0.620801 0.394762 0.073 Uiso 0.5 1 calc R U P B 2
C35A C 0.3794(3) 0.5641(4) 0.4255(2) 0.0560(14) Uani 0.5 1 d . U P B 1
H35D H 0.414143 0.577682 0.401793 0.084 Uiso 0.5 1 calc R U P B 1
H35E H 0.392851 0.541256 0.462232 0.084 Uiso 0.5 1 calc R U P B 1
H35F H 0.355831 0.621579 0.430555 0.084 Uiso 0.5 1 calc R U P B 1

loop_
_atom_site_aniso_label
_atom_site_aniso_U_11
_atom_site_aniso_U_22
_atom_site_aniso_U_33
_atom_site_aniso_U_23
_atom_site_aniso_U_13
_atom_site_aniso_U_12
O2 0.0258(8) 0.0832(12) 0.0281(7) 0.0040(7) 0.0006(6) 0.0017(8)
O1 0.0269(8) 0.0798(12) 0.0315(7) 0.0122(8) 0.0035(6) 0.0099(8)
N2 0.0214(8) 0.0377(9) 0.0289(8) 0.0011(7) 0.0016(7) 0.0016(7)
N1 0.0209(8) 0.0380(9) 0.0325(8) 0.0021(7) 0.0031(7) 0.0026(7)
C24 0.0192(10) 0.0379(11) 0.0257(9) -0.0024(8) -0.0019(7) 0.0000(8)
C37 0.0252(10) 0.0298(10) 0.0261(9) 0.0024(8) 0.0015(8) 0.0023(8)
C17 0.0233(10) 0.0374(11) 0.0229(9) 0.0014(8) 0.0001(7) 0.0024(8)
C15 0.0216(10) 0.0363(11) 0.0245(9) 0.0020(8) -0.0012(7) 0.0023(8)
C27 0.0193(9) 0.0401(11) 0.0236(9) -0.0016(8) 0.0006(7) 0.0006(8)
C16 0.0222(10) 0.0350(11) 0.0260(9) 0.0016(8) -0.0012(7) -0.0011(8)
C11 0.0252(10) 0.0341(11) 0.0274(9) -0.0002(8) 0.0032(8) 0.0002(8)
C47 0.0239(10) 0.0321(11) 0.0336(10) -0.0023(8) 0.0007(8) 0.0024(8)
C29 0.0228(10) 0.0317(11) 0.0323(10) 0.0004(8) -0.0002(8) 0.0028(8)
C12 0.0221(10) 0.0388(11) 0.0246(9) 0.0042(8) 0.0006(8) 0.0035(8)
C38 0.0226(10) 0.0302(10) 0.0278(9) 0.0011(8) 0.0022(8) -0.0001(8)
C28 0.0237(10) 0.0354(11) 0.0301(10) 0.0007(8) 0.0011(8) -0.0009(8)
C1 0.0206(10) 0.0381(11) 0.0307(10) 0.0005(8) 0.0029(8) 0.0026(8)
C14 0.0235(10) 0.0353(11) 0.0357(10) -0.0027(9) 0.0023(8) 0.0012(8)
C10 0.0238(10) 0.0365(11) 0.0301(10) 0.0006(8) 0.0027(8) 0.0011(8)
C39 0.0232(10) 0.0432(12) 0.0311(10) 0.0032(9) 0.0010(8) 0.0005(9)
C26 0.0229(10) 0.0367(11) 0.0407(11) 0.0041(9) 0.0044(8) 0.0028(9)
C25 0.0240(11) 0.0352(11) 0.0424(11) 0.0048(9) 0.0065(9) -0.0010(9)
C13 0.0247(10) 0.0378(12) 0.0314(10) 0.0002(8) 0.0014(8) -0.0010(8)
C42 0.0216(10) 0.0419(12) 0.0412(11) -0.0019(9) -0.0001(9) 0.0014(9)
C9 0.0298(11) 0.0465(13) 0.0314(10) -0.0043(9) 0.0021(8) 0.0063(9)
C2 0.0262(11) 0.0551(14) 0.0328(11) 0.0072(9) 0.0017(8) 0.0066(10)
C18 0.0264(11) 0.0399(12) 0.0411(11) -0.0034(9) 0.0059(9) 0.0018(9)
C46 0.0279(11) 0.0585(14) 0.0333(11) -0.0029(10) -0.0014(9) 0.0077(10)
C5 0.0246(11) 0.0541(14) 0.0337(11) 0.0014(9) 0.0025(8) 0.0064(9)
C41 0.0217(11) 0.0629(15) 0.0439(12) 0.0031(11) 0.0085(9) -0.0013(10)
C8 0.0371(12) 0.0539(14) 0.0298(10) -0.0011(10) -0.0029(9) 0.0056(10)
C7 0.0285(12) 0.0566(14) 0.0424(12) 0.0011(10) -0.0064(9) 0.0091(10)
C40 0.0295(11) 0.0646(15) 0.0316(11) 0.0045(10) 0.0089(9) 0.0005(10)
C21 0.0251(11) 0.0399(12) 0.0558(13) -0.0069(10) 0.0048(9) -0.0020(9)
C6 0.0238(11) 0.0683(16) 0.0441(12) 0.0034(11) 0.0034(9) 0.0107(10)
C43 0.0240(11) 0.0618(15) 0.0537(14) -0.0010(11) -0.0020(10) 0.0049(10)
C4 0.0266(12) 0.0905(19) 0.0404(12) 0.0086(12) 0.0104(10) 0.0128(12)
C44 0.0340(13) 0.0715(17) 0.0500(14) -0.0040(12) -0.0156(10) 0.0083(12)
C45 0.0411(13) 0.0733(17) 0.0358(12) -0.0036(11) -0.0077(10) 0.0113(12)
C3 0.0330(12) 0.0875(19) 0.0309(11) 0.0119(11) 0.0095(9) 0.0101(12)
C30 0.0279(12) 0.0417(13) 0.0783(17) 0.0131(12) 0.0138(11) 0.0018(10)
C33 0.0302(12) 0.0384(13) 0.0927(19) 0.0177(12) 0.0236(12) 0.0075(10)
C20 0.0459(14) 0.0570(15) 0.0611(15) -0.0248(12) 0.0035(12) -0.0007(12)
C23 0.0417(14) 0.0551(16) 0.0735(17) -0.0149(13) -0.0081(12) -0.0067(12)
C19 0.0575(16) 0.0433(14) 0.0702(17) 0.0065(12) 0.0026(13) 0.0169(12)
C22 0.0490(15) 0.0446(14) 0.0790(18) -0.0011(13) 0.0193(13) -0.0105(12)
C32 0.0717(19) 0.0561(17) 0.0694(17) 0.0277(14) 0.0056(14) -0.0070(14)
C34 0.069(2) 0.105(3) 0.100(2) 0.067(2) 0.0311(18) 0.0446(18)
C31 0.078(2) 0.0554(18) 0.129(3) 0.0171(18) -0.047(2) -0.0318(16)
C35B 0.0486(15) 0.0473(15) 0.0504(15) 0.0002(10) 0.0009(10) 0.0017(9)
C35A 0.0557(16) 0.0540(16) 0.0581(16) -0.0010(10) 0.0006(10) 0.0010(10)

loop_
_atom_type_symbol
_atom_type_description
_atom_type_scat_dispersion_real
_atom_type_scat_dispersion_imag
_atom_type_scat_source
C C 0.0033 0.0016 'International Tables Vol C Tables 4.2.6.8 and 6.1.1.4'
H H 0.0000 0.0000 'International Tables Vol C Tables 4.2.6.8 and 6.1.1.4'
N N 0.0061 0.0033 'International Tables Vol C Tables 4.2.6.8 and 6.1.1.4'
O O 0.0106 0.0060 'International Tables Vol C Tables 4.2.6.8 and 6.1.1.4'

loop_
_geom_angle_atom_site_label_1
_geom_angle_atom_site_label_2
_geom_angle_atom_site_label_3
_geom_angle
_geom_angle_site_symmetry_1
_geom_angle_site_symmetry_3
_geom_angle_publ_flag
C39 O2 H2 109.5 . . ?
C2 O1 H1 109.5 . . ?
C37 N2 C27 121.48(15) . . ?
C11 N1 C12 121.88(15) . . ?
C29 C24 C15 120.14(17) . . ?
C29 C24 C25 117.74(17) . . ?
C25 C24 C15 122.11(17) . . ?
N2 C37 H37 119.3 . . ?
N2 C37 C38 121.36(16) . . ?
C38 C37 H37 119.3 . . ?
C16 C17 C12 118.23(17) . . ?
C16 C17 C18 120.44(17) . . ?
C12 C17 C18 121.30(16) . . ?
C16 C15 C24 120.16(17) . . ?
C16 C15 C14 117.34(17) . . ?
C14 C15 C24 122.50(17) . . ?
C28 C27 N2 118.32(16) . . ?
C26 C27 N2 120.00(17) . . ?
C26 C27 C28 121.38(17) . . ?
C17 C16 C15 122.65(18) . . ?
C17 C16 H16 118.7 . . ?
C15 C16 H16 118.7 . . ?
N1 C11 H11 119.4 . . ?
N1 C11 C1 121.17(17) . . ?
C1 C11 H11 119.4 . . ?
C42 C47 C38 118.93(17) . . ?
C46 C47 C38 123.44(17) . . ?
C46 C47 C42 117.60(17) . . ?
C24 C29 H29 118.7 . . ?
C24 C29 C28 122.67(18) . . ?
C28 C29 H29 118.7 . . ?
C17 C12 N1 118.25(16) . . ?
C13 C12 N1 120.28(17) . . ?
C13 C12 C17 121.13(17) . . ?
C47 C38 C37 121.77(16) . . ?
C39 C38 C37 119.33(16) . . ?
C39 C38 C47 118.90(16) . . ?
C27 C28 C30 121.37(17) . . ?
C29 C28 C27 117.89(17) . . ?
C29 C28 C30 120.72(18) . . ?
C10 C1 C11 121.48(16) . . ?
C2 C1 C11 119.38(17) . . ?
C2 C1 C10 119.06(17) . . ?
C15 C14 H14 118.6 . . ?
C13 C14 C15 122.78(18) . . ?
C13 C14 H14 118.6 . . ?
C9 C10 C1 123.83(17) . . ?
C9 C10 C5 116.91(17) . . ?
C5 C10 C1 119.26(17) . . ?
O2 C39 C38 121.71(17) . . ?
O2 C39 C40 117.14(17) . . ?
C38 C39 C40 121.15(18) . . ?
C27 C26 C33 120.83(17) . . ?
C25 C26 C27 118.17(18) . . ?
C25 C26 C33 121.00(18) . . ?
C24 C25 C26 122.06(18) . . ?
C24 C25 H25 119.0 . . ?
C26 C25 H25 119.0 . . ?
C12 C13 C21 124.42(17) . . ?
C14 C13 C12 117.87(17) . . ?
C14 C13 C21 117.72(17) . . ?
C41 C42 C47 118.94(18) . . ?
C43 C42 C47 119.49(18) . . ?
C43 C42 C41 121.57(18) . . ?
C10 C9 H9 119.1 . . ?
C8 C9 C10 121.81(18) . . ?
C8 C9 H9 119.1 . . ?
O1 C2 C1 122.10(17) . . ?
O1 C2 C3 117.17(17) . . ?
C1 C2 C3 120.72(18) . . ?
C17 C18 H18 107.9 . . ?
C17 C18 C20 112.35(17) . . ?
C17 C18 C19 110.23(17) . . ?
C20 C18 H18 107.9 . . ?
C20 C18 C19 110.4(2) . . ?
C19 C18 H18 107.9 . . ?
C47 C46 H46 119.4 . . ?
C45 C46 C47 121.1(2) . . ?
C45 C46 H46 119.4 . . ?
C10 C5 C4 118.75(18) . . ?
C6 C5 C10 119.70(18) . . ?
C6 C5 C4 121.55(18) . . ?
C42 C41 H41 118.9 . . ?
C40 C41 C42 122.11(18) . . ?
C40 C41 H41 118.9 . . ?
C9 C8 H8 119.7 . . ?
C9 C8 C7 120.62(19) . . ?
C7 C8 H8 119.7 . . ?
C8 C7 H7 120.3 . . ?
C6 C7 C8 119.33(19) . . ?
C6 C7 H7 120.3 . . ?
C39 C40 H40 120.1 . . ?
C41 C40 C39 119.76(18) . . ?
C41 C40 H40 120.1 . . ?
C13 C21 H21 105.5 . . ?
C13 C21 C23 112.74(18) . . ?
C13 C21 C22 115.10(18) . . ?
C23 C21 H21 105.5 . . ?
C22 C21 H21 105.5 . . ?
C22 C21 C23 111.51(18) . . ?
C5 C6 H6 119.2 . . ?
C7 C6 C5 121.56(19) . . ?
C7 C6 H6 119.2 . . ?
C42 C43 H43 119.3 . . ?
C44 C43 C42 121.4(2) . . ?
C44 C43 H43 119.3 . . ?
C5 C4 H4 119.0 . . ?
C3 C4 C5 122.07(19) . . ?
C3 C4 H4 119.0 . . ?
C43 C44 H44 120.3 . . ?
C43 C44 C45 119.4(2) . . ?
C45 C44 H44 120.3 . . ?
C46 C45 C44 121.0(2) . . ?
C46 C45 H45 119.5 . . ?
C44 C45 H45 119.5 . . ?
C2 C3 H3 120.0 . . ?
C4 C3 C2 119.99(19) . . ?
C4 C3 H3 120.0 . . ?
C28 C30 H30 107.7 . . ?
C28 C30 C32 113.66(19) . . ?
C28 C30 C31 109.1(2) . . ?
C32 C30 H30 107.7 . . ?
C31 C30 H30 107.7 . . ?
C31 C30 C32 110.7(2) . . ?
C26 C33 H33 104.6 . . ?
C26 C33 C34 110.6(2) . . ?
C26 C33 C35A 108.3(3) . . ?
C34 C33 H33 104.6 . . ?
C34 C33 C35A 122.5(3) . . ?
C35B C33 C26 117.0(3) . . ?
C35B C33 C34 100.2(3) . . ?
C35A C33 H33 104.6 . . ?
C18 C20 H20A 109.5 . . ?
C18 C20 H20B 109.5 . . ?
C18 C20 H20C 109.5 . . ?
H20A C20 H20B 109.5 . . ?
H20A C20 H20C 109.5 . . ?
H20B C20 H20C 109.5 . . ?
C21 C23 H23A 109.5 . . ?
C21 C23 H23B 109.5 . . ?
C21 C23 H23C 109.5 . . ?
H23A C23 H23B 109.5 . . ?
H23A C23 H23C 109.5 . . ?
H23B C23 H23C 109.5 . . ?
C18 C19 H19A 109.5 . . ?
C18 C19 H19B 109.5 . . ?
C18 C19 H19C 109.5 . . ?
H19A C19 H19B 109.5 . . ?
H19A C19 H19C 109.5 . . ?
H19B C19 H19C 109.5 . . ?
C21 C22 H22A 109.5 . . ?
C21 C22 H22B 109.5 . . ?
C21 C22 H22C 109.5 . . ?
H22A C22 H22B 109.5 . . ?
H22A C22 H22C 109.5 . . ?
H22B C22 H22C 109.5 . . ?
C30 C32 H32A 109.5 . . ?
C30 C32 H32B 109.5 . . ?
C30 C32 H32C 109.5 . . ?
H32A C32 H32B 109.5 . . ?
H32A C32 H32C 109.5 . . ?
H32B C32 H32C 109.5 . . ?
C33 C34 H34A 109.5 . . ?
C33 C34 H34B 109.5 . . ?
C33 C34 H34C 109.5 . . ?
H34A C34 H34B 109.5 . . ?
H34A C34 H34C 109.5 . . ?
H34B C34 H34C 109.5 . . ?
C30 C31 H31A 109.5 . . ?
C30 C31 H31B 109.5 . . ?
C30 C31 H31C 109.5 . . ?
H31A C31 H31B 109.5 . . ?
H31A C31 H31C 109.5 . . ?
H31B C31 H31C 109.5 . . ?
C33 C35B H35A 109.5 . . ?
C33 C35B H35B 109.5 . . ?
C33 C35B H35C 109.5 . . ?
H35A C35B H35B 109.5 . . ?
H35A C35B H35C 109.5 . . ?
H35B C35B H35C 109.5 . . ?
C33 C35A H35D 109.5 . . ?
C33 C35A H35E 109.5 . . ?
C33 C35A H35F 109.5 . . ?
H35D C35A H35E 109.5 . . ?
H35D C35A H35F 109.5 . . ?
H35E C35A H35F 109.5 . . ?

loop_
_geom_bond_atom_site_label_1
_geom_bond_atom_site_label_2
_geom_bond_distance
_geom_bond_site_symmetry_2
_geom_bond_publ_flag
O2 H2 0.8400 . ?
O2 C39 1.342(2) . ?
O1 H1 0.8400 . ?
O1 C2 1.340(2) . ?
N2 C37 1.286(2) . ?
N2 C27 1.430(2) . ?
N1 C11 1.287(2) . ?
N1 C12 1.425(2) . ?
C24 C15 1.487(2) . ?
C24 C29 1.387(3) . ?
C24 C25 1.393(3) . ?
C37 H37 0.9500 . ?
C37 C38 1.448(2) . ?
C17 C16 1.390(2) . ?
C17 C12 1.405(3) . ?
C17 C18 1.518(3) . ?
C15 C16 1.390(3) . ?
C15 C14 1.395(3) . ?
C27 C28 1.403(3) . ?
C27 C26 1.396(3) . ?
C16 H16 0.9500 . ?
C11 H11 0.9500 . ?
C11 C1 1.448(2) . ?
C47 C38 1.442(3) . ?
C47 C42 1.422(3) . ?
C47 C46 1.409(3) . ?
C29 H29 0.9500 . ?
C29 C28 1.388(3) . ?
C12 C13 1.403(3) . ?
C38 C39 1.396(3) . ?
C28 C30 1.513(3) . ?
C1 C10 1.439(3) . ?
C1 C2 1.400(3) . ?
C14 H14 0.9500 . ?
C14 C13 1.393(3) . ?
C10 C9 1.415(3) . ?
C10 C5 1.416(3) . ?
C39 C40 1.409(3) . ?
C26 C25 1.395(3) . ?
C26 C33 1.521(3) . ?
C25 H25 0.9500 . ?
C13 C21 1.528(3) . ?
C42 C41 1.414(3) . ?
C42 C43 1.408(3) . ?
C9 H9 0.9500 . ?
C9 C8 1.368(3) . ?
C2 C3 1.412(3) . ?
C18 H18 1.0000 . ?
C18 C20 1.521(3) . ?
C18 C19 1.523(3) . ?
C46 H46 0.9500 . ?
C46 C45 1.371(3) . ?
C5 C6 1.412(3) . ?
C5 C4 1.420(3) . ?
C41 H41 0.9500 . ?
C41 C40 1.354(3) . ?
C8 H8 0.9500 . ?
C8 C7 1.396(3) . ?
C7 H7 0.9500 . ?
C7 C6 1.357(3) . ?
C40 H40 0.9500 . ?
C21 H21 1.0000 . ?
C21 C23 1.532(3) . ?
C21 C22 1.529(3) . ?
C6 H6 0.9500 . ?
C43 H43 0.9500 . ?
C43 C44 1.359(3) . ?
C4 H4 0.9500 . ?
C4 C3 1.352(3) . ?
C44 H44 0.9500 . ?
C44 C45 1.395(3) . ?
C45 H45 0.9500 . ?
C3 H3 0.9500 . ?
C30 H30 1.0000 . ?
C30 C32 1.519(3) . ?
C30 C31 1.517(4) . ?
C33 H33 1.0000 . ?
C33 C34 1.536(4) . ?
C33 C35B 1.424(6) . ?
C33 C35A 1.658(6) . ?
C20 H20A 0.9800 . ?
C20 H20B 0.9800 . ?
C20 H20C 0.9800 . ?
C23 H23A 0.9800 . ?
C23 H23B 0.9800 . ?
C23 H23C 0.9800 . ?
C19 H19A 0.9800 . ?
C19 H19B 0.9800 . ?
C19 H19C 0.9800 . ?
C22 H22A 0.9800 . ?
C22 H22B 0.9800 . ?
C22 H22C 0.9800 . ?
C32 H32A 0.9800 . ?
C32 H32B 0.9800 . ?
C32 H32C 0.9800 . ?
C34 H34A 0.9800 . ?
C34 H34B 0.9800 . ?
C34 H34C 0.9800 . ?
C31 H31A 0.9800 . ?
C31 H31B 0.9800 . ?
C31 H31C 0.9800 . ?
C35B H35A 0.9800 . ?
C35B H35B 0.9800 . ?
C35B H35C 0.9800 . ?
C35A H35D 0.9800 . ?
C35A H35E 0.9800 . ?
C35A H35F 0.9800 . ?

loop_
_geom_torsion_atom_site_label_1
_geom_torsion_atom_site_label_2
_geom_torsion_atom_site_label_3
_geom_torsion_atom_site_label_4
_geom_torsion
_geom_torsion_site_symmetry_1
_geom_torsion_site_symmetry_2
_geom_torsion_site_symmetry_3
_geom_torsion_site_symmetry_4
_geom_torsion_publ_flag
O2 C39 C40 C41 176.6(2) . . . . ?
O1 C2 C3 C4 -175.8(2) . . . . ?
N2 C37 C38 C47 172.96(18) . . . . ?
N2 C37 C38 C39 -7.5(3) . . . . ?
N2 C27 C28 C29 -176.61(16) . . . . ?
N2 C27 C28 C30 5.1(3) . . . . ?
N2 C27 C26 C25 176.88(17) . . . . ?
N2 C27 C26 C33 -2.7(3) . . . . ?
N1 C11 C1 C10 -179.22(18) . . . . ?
N1 C11 C1 C2 -2.4(3) . . . . ?
N1 C12 C13 C14 174.32(16) . . . . ?
N1 C12 C13 C21 -5.4(3) . . . . ?
C24 C15 C16 C17 179.71(17) . . . . ?
C24 C15 C14 C13 -179.92(17) . . . . ?
C24 C29 C28 C27 0.4(3) . . . . ?
C24 C29 C28 C30 178.70(19) . . . . ?
C37 N2 C27 C28 -103.2(2) . . . . ?
C37 N2 C27 C26 83.0(2) . . . . ?
C37 C38 C39 O2 4.7(3) . . . . ?
C37 C38 C39 C40 -174.89(19) . . . . ?
C17 C12 C13 C14 1.1(3) . . . . ?
C17 C12 C13 C21 -178.66(18) . . . . ?
C15 C24 C29 C28 -177.49(17) . . . . ?
C15 C24 C25 C26 177.87(18) . . . . ?
C15 C14 C13 C12 -0.4(3) . . . . ?
C15 C14 C13 C21 179.35(18) . . . . ?
C27 N2 C37 C38 178.43(17) . . . . ?
C27 C28 C30 C32 -134.9(2) . . . . ?
C27 C28 C30 C31 101.0(2) . . . . ?
C27 C26 C25 C24 -1.2(3) . . . . ?
C27 C26 C33 C34 -95.0(2) . . . . ?
C27 C26 C33 C35B 151.1(3) . . . . ?
C27 C26 C33 C35A 128.2(3) . . . . ?
C16 C17 C12 N1 -174.66(15) . . . . ?
C16 C17 C12 C13 -1.3(3) . . . . ?
C16 C17 C18 C20 40.7(2) . . . . ?
C16 C17 C18 C19 -82.9(2) . . . . ?
C16 C15 C14 C13 0.0(3) . . . . ?
C11 N1 C12 C17 -99.7(2) . . . . ?
C11 N1 C12 C13 86.9(2) . . . . ?
C11 C1 C10 C9 -5.7(3) . . . . ?
C11 C1 C10 C5 174.07(18) . . . . ?
C11 C1 C2 O1 1.3(3) . . . . ?
C11 C1 C2 C3 -177.4(2) . . . . ?
C47 C38 C39 O2 -175.69(18) . . . . ?
C47 C38 C39 C40 4.7(3) . . . . ?
C47 C42 C41 C40 3.3(3) . . . . ?
C47 C42 C43 C44 0.2(3) . . . . ?
C47 C46 C45 C44 0.5(4) . . . . ?
C29 C24 C15 C16 34.7(2) . . . . ?
C29 C24 C15 C14 -145.41(18) . . . . ?
C29 C24 C25 C26 -1.1(3) . . . . ?
C29 C28 C30 C32 46.8(3) . . . . ?
C29 C28 C30 C31 -77.2(3) . . . . ?
C12 N1 C11 C1 -178.60(17) . . . . ?
C12 C17 C16 C15 0.8(3) . . . . ?
C12 C17 C18 C20 -141.64(19) . . . . ?
C12 C17 C18 C19 94.7(2) . . . . ?
C12 C13 C21 C23 -77.1(2) . . . . ?
C12 C13 C21 C22 52.4(3) . . . . ?
C38 C47 C42 C41 -2.2(3) . . . . ?
C38 C47 C42 C43 178.37(19) . . . . ?
C38 C47 C46 C45 -178.6(2) . . . . ?
C38 C39 C40 C41 -3.7(3) . . . . ?
C28 C27 C26 C25 3.3(3) . . . . ?
C28 C27 C26 C33 -176.33(19) . . . . ?
C1 C10 C9 C8 177.7(2) . . . . ?
C1 C10 C5 C6 -177.1(2) . . . . ?
C1 C10 C5 C4 3.7(3) . . . . ?
C1 C2 C3 C4 3.0(4) . . . . ?
C14 C15 C16 C17 -0.2(3) . . . . ?
C14 C13 C21 C23 103.2(2) . . . . ?
C14 C13 C21 C22 -127.4(2) . . . . ?
C10 C1 C2 O1 178.22(19) . . . . ?
C10 C1 C2 C3 -0.5(3) . . . . ?
C10 C9 C8 C7 0.0(3) . . . . ?
C10 C5 C6 C7 -1.2(4) . . . . ?
C10 C5 C4 C3 -1.3(4) . . . . ?
C26 C27 C28 C29 -2.9(3) . . . . ?
C26 C27 C28 C30 178.84(19) . . . . ?
C25 C24 C15 C16 -144.27(18) . . . . ?
C25 C24 C15 C14 35.6(3) . . . . ?
C25 C24 C29 C28 1.5(3) . . . . ?
C25 C26 C33 C34 85.4(3) . . . . ?
C25 C26 C33 C35B -28.5(4) . . . . ?
C25 C26 C33 C35A -51.4(3) . . . . ?
C42 C47 C38 C37 177.93(18) . . . . ?
C42 C47 C38 C39 -1.6(3) . . . . ?
C42 C47 C46 C45 -0.5(3) . . . . ?
C42 C41 C40 C39 -0.3(4) . . . . ?
C42 C43 C44 C45 -0.2(4) . . . . ?
C9 C10 C5 C6 2.7(3) . . . . ?
C9 C10 C5 C4 -176.5(2) . . . . ?
C9 C8 C7 C6 1.7(4) . . . . ?
C2 C1 C10 C9 177.4(2) . . . . ?
C2 C1 C10 C5 -2.8(3) . . . . ?
C18 C17 C16 C15 178.58(17) . . . . ?
C18 C17 C12 N1 7.6(3) . . . . ?
C18 C17 C12 C13 -179.03(17) . . . . ?
C46 C47 C38 C37 -4.0(3) . . . . ?
C46 C47 C38 C39 176.5(2) . . . . ?
C46 C47 C42 C41 179.5(2) . . . . ?
C46 C47 C42 C43 0.1(3) . . . . ?
C5 C10 C9 C8 -2.2(3) . . . . ?
C5 C4 C3 C2 -2.1(4) . . . . ?
C41 C42 C43 C44 -179.2(2) . . . . ?
C8 C7 C6 C5 -1.0(4) . . . . ?
C6 C5 C4 C3 179.5(3) . . . . ?
C43 C42 C41 C40 -177.3(2) . . . . ?
C43 C44 C45 C46 -0.2(4) . . . . ?
C4 C5 C6 C7 178.0(2) . . . . ?
C33 C26 C25 C24 178.4(2) . . . . ?
